data_2231697
loop_
_publ_author_name
'Din\,cer, Sebla'
'Dal, Hakan'
'H\"okelek, Tuncer'

_publ_section_title
;
 2-Methyl-5-nitro-1<i>H</i>-benzimidazol-6-amine dihydrate
;
_journal_coeditor_code SU2305
_journal_issue 9
_journal_name_full 'Acta Crystallographica Section E'
_journal_page_first o2490
_journal_page_last o2491
_journal_paper_doi 10.1107/S1600536811034647
_journal_volume 67
_journal_year 2011
_chemical_formula_iupac 'C8 H8 N4 O2, 2H2 O'
_chemical_formula_moiety 'C8 H8 N4 O2, 2(H2 O)'
_chemical_formula_sum 'C8 H12 N4 O4'
_chemical_formula_weight 228.22
_chemical_name_systematic
;
2-Methyl-5-nitro-1<i>H</i>-benzimidazol-6-amine dihydrate
;
_space_group_IT_number 2
_symmetry_cell_setting triclinic
_symmetry_space_group_name_Hall '-P 1'
_symmetry_space_group_name_H-M 'P -1'
_atom_sites_solution_hydrogens geom
_atom_sites_solution_primary direct
_atom_sites_solution_secondary difmap
_audit_creation_method SHELXL-97
_cell_angle_alpha 76.754(3)
_cell_angle_beta 71.686(2)
_cell_angle_gamma 71.809(2)
_cell_formula_units_Z 2
_cell_length_a 7.0475(3)
_cell_length_b 7.2801(3)
_cell_length_c 10.9906(4)
_cell_measurement_reflns_used 2308
_cell_measurement_temperature 100(2)
_cell_measurement_theta_max 28.09
_cell_measurement_theta_min 2.98
_cell_volume 503.18(4)
_computing_cell_refinement 'SAINT (Bruker, 2007)'
_computing_data_collection 'APEX2 (Bruker, 2007)'
_computing_data_reduction 'SAINT (Bruker, 2007)'
_computing_molecular_graphics 'ORTEP-3 for Windows (Farrugia, 1997)'
_computing_publication_material 'WinGX (Farrugia, 1999)'
_computing_structure_refinement 'SHELXL97 (Sheldrick, 2008)'
_computing_structure_solution 'SHELXS97 (Sheldrick, 2008)'
_diffrn_ambient_temperature 100(2)
_diffrn_measured_fraction_theta_full 0.974
_diffrn_measured_fraction_theta_max 0.974
_diffrn_measurement_device_type 'Bruker Kappa APEXII CCD area-detector'
_diffrn_measurement_method '\f and \w'
_diffrn_radiation_monochromator graphite
_diffrn_radiation_source 'fine-focus sealed tube'
_diffrn_radiation_type MoK\a
_diffrn_radiation_wavelength 0.71073
_diffrn_reflns_av_R_equivalents 0.0363
_diffrn_reflns_av_sigmaI/netI 0.0465
_diffrn_reflns_limit_h_max 8
_diffrn_reflns_limit_h_min -9
_diffrn_reflns_limit_k_max 9
_diffrn_reflns_limit_k_min -9
_diffrn_reflns_limit_l_max 14
_diffrn_reflns_limit_l_min -14
_diffrn_reflns_number 8838
_diffrn_reflns_theta_full 28.71
_diffrn_reflns_theta_max 28.71
_diffrn_reflns_theta_min 1.97
_exptl_absorpt_coefficient_mu 0.122
_exptl_absorpt_correction_T_max 0.988
_exptl_absorpt_correction_T_min 0.973
_exptl_absorpt_correction_type multi-scan
_exptl_absorpt_process_details '(SADABS; Bruker, 2001)'
_exptl_crystal_colour red
_exptl_crystal_density_diffrn 1.506
_exptl_crystal_density_method 'not measured'
_exptl_crystal_description rod-shaped
_exptl_crystal_F_000 240
_exptl_crystal_size_max 0.43
_exptl_crystal_size_mid 0.19
_exptl_crystal_size_min 0.10
_refine_diff_density_max 0.319
_refine_diff_density_min -0.313
_refine_ls_extinction_method none
_refine_ls_goodness_of_fit_ref 1.027
_refine_ls_hydrogen_treatment mixed
_refine_ls_matrix_type full
_refine_ls_number_parameters 174
_refine_ls_number_reflns 2533
_refine_ls_number_restraints 4
_refine_ls_restrained_S_all 1.027
_refine_ls_R_factor_all 0.0718
_refine_ls_R_factor_gt 0.0434
_refine_ls_shift/su_max 0.000
_refine_ls_shift/su_mean 0.000
_refine_ls_structure_factor_coef Fsqd
_refine_ls_weighting_details 'calc w=1/[\s^2^(Fo^2^)+(0.0524P)^2^+0.1317P] where P=(Fo^2^+2Fc^2^)/3'
_refine_ls_weighting_scheme calc
_refine_ls_wR_factor_gt 0.0993
_refine_ls_wR_factor_ref 0.1126
_reflns_number_gt 1800
_reflns_number_total 2533
_reflns_threshold_expression I>2\s(I)
_cod_data_source_file su2305.cif
_cod_data_source_block I
_cod_database_code 2231697
_cod_database_fobs_code 2231697

loop_
_symmetry_equiv_pos_as_xyz
'x, y, z'
'-x, -y, -z'

loop_
_atom_site_type_symbol
_atom_site_label
_atom_site_fract_x
_atom_site_fract_y
_atom_site_fract_z
_atom_site_U_iso_or_equiv
_atom_site_adp_type
_atom_site_calc_flag
_atom_site_refinement_flags
_atom_site_occupancy
_atom_site_symmetry_multiplicity
O O1 0.42086(18) 0.73704(16) 0.82496(11) 0.0228(3) Uani d . 1 1
O O2 0.52698(19) 0.97324(17) 0.68889(11) 0.0249(3) Uani d . 1 1
O O3 0.0077(2) 0.36444(17) 0.67272(12) 0.0217(3) Uani d D 1 1
H H31 0.006(3) 0.245(2) 0.697(2) 0.036(6) Uiso d D 1 1
H H32 -0.104(4) 0.434(5) 0.646(3) 0.099(11) Uiso d D 1 1
O O4 0.3036(2) 0.39114(18) 0.43791(12) 0.0254(3) Uani d D 1 1
H H41 0.218(5) 0.370(6) 0.517(2) 0.148(17) Uiso d D 1 1
H H42 0.339(4) 0.292(3) 0.400(2) 0.051(7) Uiso d D 1 1
N N1 0.4333(2) 0.90831(19) 0.79926(13) 0.0182(3) Uani d . 1 1
N N2 0.4577(2) 1.3147(2) 0.76156(15) 0.0218(3) Uani d . 1 1
H H21 0.466(3) 1.434(3) 0.7566(18) 0.027(5) Uiso d . 1 1
H H22 0.521(3) 1.251(3) 0.698(2) 0.031(6) Uiso d . 1 1
N N3 0.0180(2) 1.01263(18) 1.24009(12) 0.0167(3) Uani d . 1 1
N N4 0.0340(2) 1.32261(19) 1.20831(13) 0.0164(3) Uani d . 1 1
H H4 0.013(3) 1.445(3) 1.231(2) 0.040(6) Uiso d . 1 1
C C1 0.3378(2) 1.0322(2) 0.89745(15) 0.0158(3) Uani d . 1 1
C C2 0.2319(2) 0.9471(2) 1.01679(15) 0.0156(3) Uani d . 1 1
H H2 0.2269 0.8178 1.0293 0.019 Uiso calc R 1 1
C C3 0.1361(2) 1.0585(2) 1.11424(15) 0.0148(3) Uani d . 1 1
C C4 0.1479(2) 1.2541(2) 1.09322(15) 0.0149(3) Uani d . 1 1
C C5 0.2526(2) 1.3396(2) 0.97763(15) 0.0162(3) Uani d . 1 1
H H5 0.2572 1.4686 0.9674 0.019 Uiso calc R 1 1
C C6 0.3532(2) 1.2294(2) 0.87459(15) 0.0163(3) Uani d . 1 1
C C7 -0.0386(2) 1.1733(2) 1.29146(15) 0.0157(3) Uani d . 1 1
C C8 -0.1690(3) 1.1990(2) 1.42471(15) 0.0206(4) Uani d . 1 1
H H8A -0.2829 1.3129 1.4215 0.031 Uiso calc R 1 1
H H8B -0.0876 1.2148 1.4752 0.031 Uiso calc R 1 1
H H8C -0.2210 1.0861 1.4637 0.031 Uiso calc R 1 1

loop_
_atom_site_aniso_label
_atom_site_aniso_U_11
_atom_site_aniso_U_22
_atom_site_aniso_U_33
_atom_site_aniso_U_12
_atom_site_aniso_U_13
_atom_site_aniso_U_23
O1 0.0276(7) 0.0150(6) 0.0264(6) -0.0065(5) -0.0035(5) -0.0080(5)
O2 0.0287(7) 0.0235(6) 0.0194(6) -0.0106(5) 0.0037(5) -0.0061(5)
O3 0.0281(7) 0.0135(6) 0.0253(6) -0.0070(5) -0.0066(5) -0.0045(5)
O4 0.0267(7) 0.0215(7) 0.0261(7) -0.0046(5) -0.0012(6) -0.0099(5)
N1 0.0168(7) 0.0178(7) 0.0215(7) -0.0041(5) -0.0047(6) -0.0066(5)
N2 0.0257(8) 0.0174(7) 0.0207(8) -0.0083(6) -0.0001(6) -0.0043(6)
N3 0.0174(7) 0.0154(7) 0.0180(7) -0.0042(5) -0.0042(6) -0.0046(5)
N4 0.0191(7) 0.0129(7) 0.0175(7) -0.0041(5) -0.0038(6) -0.0043(5)
C1 0.0147(8) 0.0156(8) 0.0180(8) -0.0023(6) -0.0047(6) -0.0061(6)
C2 0.0151(8) 0.0131(7) 0.0210(8) -0.0038(6) -0.0064(6) -0.0045(6)
C3 0.0139(8) 0.0147(7) 0.0175(8) -0.0043(6) -0.0063(6) -0.0021(6)
C4 0.0140(8) 0.0142(7) 0.0186(8) -0.0027(6) -0.0066(6) -0.0043(6)
C5 0.0177(8) 0.0112(7) 0.0211(8) -0.0039(6) -0.0067(7) -0.0025(6)
C6 0.0140(8) 0.0175(8) 0.0185(8) -0.0038(6) -0.0062(6) -0.0022(6)
C7 0.0158(8) 0.0146(7) 0.0187(8) -0.0044(6) -0.0065(6) -0.0031(6)
C8 0.0239(9) 0.0182(8) 0.0191(8) -0.0051(7) -0.0034(7) -0.0053(6)

loop_
_atom_type_symbol
_atom_type_description
_atom_type_scat_dispersion_real
_atom_type_scat_dispersion_imag
_atom_type_scat_source
C C 0.0033 0.0016 'International Tables Vol C Tables 4.2.6.8 and 6.1.1.4'
H H 0.0000 0.0000 'International Tables Vol C Tables 4.2.6.8 and 6.1.1.4'
N N 0.0061 0.0033 'International Tables Vol C Tables 4.2.6.8 and 6.1.1.4'
O O 0.0106 0.0060 'International Tables Vol C Tables 4.2.6.8 and 6.1.1.4'

loop_
_geom_angle_atom_site_label_1
_geom_angle_atom_site_label_2
_geom_angle_atom_site_label_3
_geom_angle
H31 O3 H32 111(3)
H42 O4 H41 110(3)
O1 N1 O2 120.75(13)
O1 N1 C1 119.17(13)
O2 N1 C1 120.08(13)
C6 N2 H21 118.8(13)
C6 N2 H22 120.7(14)
H21 N2 H22 120.4(19)
C7 N3 C3 104.78(13)
C4 N4 H4 128.3(13)
C7 N4 C4 107.67(13)
C7 N4 H4 123.9(13)
N1 C1 C6 121.60(14)
C2 C1 N1 115.68(14)
C2 C1 C6 122.71(14)
C1 C2 H2 120.8
C3 C2 C1 118.45(14)
C3 C2 H2 120.8
N3 C3 C4 110.02(13)
C2 C3 N3 130.29(14)
C2 C3 C4 119.69(14)
N4 C4 C3 104.44(13)
C5 C4 N4 132.73(14)
C5 C4 C3 122.82(14)
C4 C5 C6 119.18(14)
C4 C5 H5 120.4
C6 C5 H5 120.4
N2 C6 C1 124.24(15)
N2 C6 C5 118.63(14)
C5 C6 C1 117.13(14)
N3 C7 N4 113.09(14)
N3 C7 C8 125.40(14)
N4 C7 C8 121.52(14)
C7 C8 H8A 109.5
C7 C8 H8B 109.5
C7 C8 H8C 109.5
H8A C8 H8B 109.5
H8A C8 H8C 109.5
H8B C8 H8C 109.5

loop_
_geom_bond_atom_site_label_1
_geom_bond_atom_site_label_2
_geom_bond_distance
O1 N1 1.2383(17)
O2 N1 1.2487(17)
O3 H31 0.854(16)
O3 H32 0.890(18)
O4 H41 0.899(19)
O4 H42 0.845(16)
N1 C1 1.429(2)
N2 C6 1.352(2)
N2 H21 0.87(2)
N2 H22 0.85(2)
N3 C3 1.398(2)
N3 C7 1.310(2)
N4 C7 1.370(2)
N4 H4 0.94(2)
C2 C1 1.401(2)
C2 C3 1.364(2)
C2 H2 0.9300
C4 N4 1.376(2)
C4 C3 1.414(2)
C4 C5 1.372(2)
C5 C6 1.409(2)
C5 H5 0.9300
C6 C1 1.433(2)
C8 C7 1.482(2)
C8 H8A 0.9600
C8 H8B 0.9600
C8 H8C 0.9600

loop_
_geom_hbond_atom_site_label_D
_geom_hbond_atom_site_label_H
_geom_hbond_atom_site_label_A
_geom_hbond_site_symmetry_A
_geom_hbond_distance_DH
_geom_hbond_distance_HA
_geom_hbond_distance_DA
_geom_hbond_angle_DHA
_geom_hbond_publ_flag
N4 H4 O3 2_577 0.94(2) 1.87(2) 2.7735(18) 160.4(19) yes
N2 H21 O1 1_565 0.88(2) 2.39(2) 3.2212(18) 158.8(17) yes
N2 H21 O4 2_676 0.88(2) 2.59(2) 3.163(2) 124.1(15) yes
N2 H22 O2 . 0.85(2) 2.03(2) 2.6387(19) 127.3(19) yes
O3 H31 N3 2_567 0.852(15) 1.885(16) 2.7354(18) 175.5(19) yes
O3 H32 O4 2_566 0.89(3) 1.90(3) 2.776(2) 168(3) yes
O4 H41 O3 . 0.90(2) 1.88(3) 2.7727(19) 170(4) yes
O4 H42 O1 2_666 0.85(2) 2.53(2) 3.0930(17) 124.7(19) yes
O4 H42 O2 2_666 0.85(2) 2.17(2) 3.0126(17) 171(3) yes
C5 H5 O1 1_565 0.93 2.54 3.3556(19) 146 yes

loop_
_geom_torsion_atom_site_label_1
_geom_torsion_atom_site_label_2
_geom_torsion_atom_site_label_3
_geom_torsion_atom_site_label_4
_geom_torsion
O1 N1 C1 C2 -1.3(2)
O1 N1 C1 C6 177.83(14)
O2 N1 C1 C2 178.33(14)
O2 N1 C1 C6 -2.6(2)
C7 N3 C3 C2 -179.07(16)
C7 N3 C3 C4 0.23(17)
C3 N3 C7 N4 -0.05(17)
C3 N3 C7 C8 179.45(15)
C4 N4 C7 N3 -0.16(18)
C4 N4 C7 C8 -179.68(14)
C3 C2 C1 N1 -179.56(13)
C3 C2 C1 C6 1.3(2)
C1 C2 C3 N3 178.54(15)
C1 C2 C3 C4 -0.7(2)
C3 C4 N4 C7 0.29(16)
C5 C4 N4 C7 179.23(16)
N4 C4 C3 C2 179.06(13)
N4 C4 C3 N3 -0.32(17)
C5 C4 C3 N3 -179.40(14)
C5 C4 C3 C2 0.0(2)
N4 C4 C5 C6 -178.66(16)
C3 C4 C5 C6 0.1(2)
C4 C5 C6 N2 -179.35(14)
C4 C5 C6 C1 0.5(2)
N2 C6 C1 N1 -0.4(2)
N2 C6 C1 C2 178.59(15)
C5 C6 C1 N1 179.73(14)
C5 C6 C1 C2 -1.2(2)
